data_2216406
loop_
_publ_author_name
'Yin, Zhi-Gang'
'Qian, Heng-Yu'
'Chen Yu-Zhen'
'Feng Yu-Li'

_publ_section_title (+-)-3-(2,6-Dichlorophenyl)-1-phenyl-2,3-dihydro-1<i>H</i>-naphtho[1,2-<i>e</i>][1,3]oxazine
_journal_coeditor_code DN2255
_journal_issue 12
_journal_name_full 'Acta Crystallographica Section E'
_journal_page_first o4626
_journal_page_last o4626
_journal_paper_doi 10.1107/S1600536807055432
_journal_volume 63
_journal_year 2007
_chemical_formula_iupac 'C24 H17 Cl2 N O'
_chemical_formula_moiety 'C24 H17 Cl2 N O'
_chemical_formula_sum 'C24 H17 Cl2 N O'
_chemical_formula_weight 406.29
_chemical_name_systematic
;
(+/-)-3-(2,6-Dichlorophenyl)-1-phenyl-2,3-dihydro-1<i>H</i>-naphtho[1,2-\
<i>e</i>][1,3]oxazine
;
_space_group_IT_number 61
_symmetry_cell_setting orthorhombic
_symmetry_space_group_name_Hall '-P 2ac 2ab'
_symmetry_space_group_name_H-M 'P b c a'
_atom_sites_solution_hydrogens geom
_atom_sites_solution_primary direct
_atom_sites_solution_secondary difmap
_cell_angle_alpha 90.00
_cell_angle_beta 90.00
_cell_angle_gamma 90.00
_cell_formula_units_Z 8
_cell_length_a 10.8041(9)
_cell_length_b 10.0189(9)
_cell_length_c 36.119(3)
_cell_measurement_reflns_used 1420
_cell_measurement_temperature 298(2)
_cell_measurement_theta_max 24.32
_cell_measurement_theta_min 2.18
_cell_volume 3909.7(6)
_computing_cell_refinement SMART
_computing_data_collection 'SMART (Bruker, 1998)'
_computing_data_reduction 'SAINT (Bruker, 1998)'
_computing_molecular_graphics 'SHELXTL (Sheldrick, 1997b)'
_computing_publication_material SHELXTL
_computing_structure_refinement 'SHELXL97 (Sheldrick, 1997a)'
_computing_structure_solution 'SHELXS97 (Sheldrick, 1997a)'
_diffrn_ambient_temperature 298(2)
_diffrn_measured_fraction_theta_full 1.000
_diffrn_measured_fraction_theta_max 1.000
_diffrn_measurement_device_type 'Bruker SMART APEX CCD area-detector'
_diffrn_measurement_method '\f and \w scans'
_diffrn_radiation_monochromator graphite
_diffrn_radiation_source 'sealed tube'
_diffrn_radiation_type MoK\a
_diffrn_radiation_wavelength 0.71073
_diffrn_reflns_av_R_equivalents 0.0473
_diffrn_reflns_av_sigmaI/netI 0.0244
_diffrn_reflns_limit_h_max 13
_diffrn_reflns_limit_h_min -13
_diffrn_reflns_limit_k_max 12
_diffrn_reflns_limit_k_min -12
_diffrn_reflns_limit_l_max 45
_diffrn_reflns_limit_l_min -45
_diffrn_reflns_number 43758
_diffrn_reflns_theta_full 26.50
_diffrn_reflns_theta_max 26.50
_diffrn_reflns_theta_min 2.20
_exptl_absorpt_coefficient_mu 0.347
_exptl_absorpt_correction_T_max 0.9276
_exptl_absorpt_correction_T_min 0.9122
_exptl_absorpt_correction_type multi-scan
_exptl_absorpt_process_details '(SADABS; Bruker, 1998)'
_exptl_crystal_colour colourless
_exptl_crystal_density_diffrn 1.380
_exptl_crystal_density_method 'not measured'
_exptl_crystal_description block
_exptl_crystal_F_000 1680
_exptl_crystal_size_max 0.27
_exptl_crystal_size_mid 0.23
_exptl_crystal_size_min 0.22
_refine_diff_density_max 0.221
_refine_diff_density_min -0.401
_refine_ls_extinction_coef 0.0016(4)
_refine_ls_extinction_expression Fc^*^=kFc[1+0.001xFc^2^\l^3^/sin(2\q)]^-1/4^
_refine_ls_extinction_method SHELXL
_refine_ls_goodness_of_fit_ref 1.054
_refine_ls_hydrogen_treatment mixed
_refine_ls_matrix_type full
_refine_ls_number_parameters 257
_refine_ls_number_reflns 4060
_refine_ls_number_restraints 1
_refine_ls_restrained_S_all 1.054
_refine_ls_R_factor_all 0.0859
_refine_ls_R_factor_gt 0.0503
_refine_ls_shift/su_max 0.001
_refine_ls_shift/su_mean 0.000
_refine_ls_structure_factor_coef Fsqd
_refine_ls_weighting_details 'calc w=1/[\s^2^(Fo^2^)+(0.0627P)^2^+1.1294P] where P=(Fo^2^+2Fc^2^)/3'
_refine_ls_weighting_scheme calc
_refine_ls_wR_factor_gt 0.1315
_refine_ls_wR_factor_ref 0.1512
_reflns_number_gt 2484
_reflns_number_total 4060
_reflns_threshold_expression I>2\s(I)
_cod_data_source_file dn2255.cif
_cod_data_source_block I
_cod_depositor_comments
;
The following automatic conversions were performed:
'_symmetry_cell_setting' value 'Orthorhombic' changed to 'orthorhombic'
according to '/home/saulius/struct/CIF-dictionaries/cif_core.dic'
dictionary named 'cif_core.dic' version 2.4.1 from 2010-06-29.

Automatic conversion script
Id: cif_fix_enum 1527 2010-12-29 10:47:43Z saulius 

The following automatic conversions were performed:

'_symmetry_cell_setting' value 'Orthorhombic' changed to
'orthorhombic' according to
/home/saulius/struct/CIF-dictionaries/cif_core.dic dictionary named
'cif_core.dic' version 2.4.1 from 2010-06-29.

Automatic conversion script
Id: cif_fix_values 1715 2011-07-08 13:25:40Z adriana 
;
_cod_original_sg_symbol_H-M Pbca
_cod_database_code 2216406
_cod_database_fobs_code 2216406

loop_
_symmetry_equiv_pos_as_xyz
'x, y, z'
'-x+1/2, -y, z+1/2'
'-x, y+1/2, -z+1/2'
'x+1/2, -y+1/2, -z'
'-x, -y, -z'
'x-1/2, y, -z-1/2'
'x, -y-1/2, z-1/2'
'-x-1/2, y-1/2, z'

loop_
_atom_site_type_symbol
_atom_site_label
_atom_site_fract_x
_atom_site_fract_y
_atom_site_fract_z
_atom_site_U_iso_or_equiv
_atom_site_adp_type
_atom_site_calc_flag
_atom_site_refinement_flags
_atom_site_occupancy
Cl Cl1 0.35756(10) -0.01015(9) 0.47316(3) 0.1301(4) Uani d . 1
Cl Cl2 -0.05546(8) 0.25328(10) 0.42897(3) 0.1288(4) Uani d . 1
O O1 0.09492(15) 0.05472(17) 0.39088(5) 0.0714(5) Uani d . 1
N N1 0.24544(18) 0.23064(18) 0.40158(5) 0.0577(5) Uani d D 1
H H1 0.1936(18) 0.2944(18) 0.4028(7) 0.069 Uiso d D 1
C C1 0.1477(2) 0.1169(2) 0.45289(6) 0.0616(6) Uani d . 1
C C2 0.2172(3) 0.0667(3) 0.48184(8) 0.0848(9) Uani d . 1
C C3 0.1796(6) 0.0765(5) 0.51820(10) 0.1315(17) Uani d . 1
H H3 0.2287 0.0428 0.5371 0.158 Uiso calc R 1
C C4 0.0693(7) 0.1363(6) 0.52598(13) 0.160(3) Uani d . 1
H H4 0.0429 0.1420 0.5504 0.192 Uiso calc R 1
C C5 -0.0030(5) 0.1882(4) 0.49849(14) 0.1293(17) Uani d . 1
H H5 -0.0779 0.2292 0.5041 0.155 Uiso calc R 1
C C6 0.0363(3) 0.1790(3) 0.46230(8) 0.0840(8) Uani d . 1
C C7 0.1943(2) 0.1069(2) 0.41385(6) 0.0577(5) Uani d . 1
H H7 0.2612 0.0409 0.4137 0.069 Uiso calc R 1
C C8 0.2899(2) 0.2203(2) 0.36306(6) 0.0545(5) Uani d . 1
H H8 0.3082 0.3110 0.3545 0.065 Uiso calc R 1
C C9 0.4104(2) 0.1421(2) 0.36226(6) 0.0564(6) Uani d . 1
C C10 0.5121(3) 0.1931(3) 0.38075(8) 0.0844(8) Uani d . 1
H H10 0.5061 0.2749 0.3928 0.101 Uiso calc R 1
C C11 0.6226(3) 0.1236(5) 0.38154(10) 0.1080(11) Uani d . 1
H H11 0.6904 0.1590 0.3940 0.130 Uiso calc R 1
C C12 0.6325(3) 0.0028(4) 0.36396(11) 0.1008(11) Uani d . 1
H H12 0.7066 -0.0443 0.3649 0.121 Uiso calc R 1
C C13 0.5331(2) -0.0489(3) 0.34496(8) 0.0822(8) Uani d . 1
H H13 0.5399 -0.1302 0.3327 0.099 Uiso calc R 1
C C14 0.4232(2) 0.0211(2) 0.34435(6) 0.0625(6) Uani d . 1
H H14 0.3560 -0.0140 0.3315 0.075 Uiso calc R 1
C C15 0.18997(19) 0.1652(2) 0.33852(6) 0.0547(5) Uani d . 1
C C16 0.0986(2) 0.0886(2) 0.35411(7) 0.0610(6) Uani d . 1
C C17 -0.0003(2) 0.0385(3) 0.33265(9) 0.0773(7) Uani d . 1
H H17 -0.0624 -0.0114 0.3438 0.093 Uiso calc R 1
C C18 -0.0047(3) 0.0632(3) 0.29574(9) 0.0852(8) Uani d . 1
H H18 -0.0697 0.0289 0.2818 0.102 Uiso calc R 1
C C19 0.0876(2) 0.1399(3) 0.27812(8) 0.0737(7) Uani d . 1
C C20 0.0857(3) 0.1656(3) 0.23973(9) 0.0939(10) Uani d . 1
H H20 0.0224 0.1297 0.2254 0.113 Uiso calc R 1
C C21 0.1733(4) 0.2410(4) 0.22337(9) 0.1035(11) Uani d . 1
H H21 0.1708 0.2556 0.1980 0.124 Uiso calc R 1
C C22 0.2678(3) 0.2969(3) 0.24464(7) 0.0895(9) Uani d . 1
H H22 0.3269 0.3509 0.2334 0.107 Uiso calc R 1
C C23 0.2741(3) 0.2731(3) 0.28176(7) 0.0729(7) Uani d . 1
H H23 0.3383 0.3104 0.2955 0.088 Uiso calc R 1
C C24 0.1852(2) 0.1931(2) 0.29982(6) 0.0609(6) Uani d . 1

loop_
_atom_site_aniso_label
_atom_site_aniso_U_11
_atom_site_aniso_U_22
_atom_site_aniso_U_33
_atom_site_aniso_U_12
_atom_site_aniso_U_13
_atom_site_aniso_U_23
Cl1 0.1270(8) 0.0978(6) 0.1654(9) 0.0119(5) -0.0736(7) -0.0025(6)
Cl2 0.0843(6) 0.1073(7) 0.1950(11) 0.0303(5) 0.0179(6) 0.0009(7)
O1 0.0700(11) 0.0685(10) 0.0757(11) -0.0240(8) 0.0004(8) -0.0048(8)
N1 0.0622(11) 0.0528(11) 0.0580(11) -0.0092(9) 0.0081(9) -0.0083(9)
C1 0.0713(15) 0.0489(12) 0.0646(14) -0.0111(11) 0.0114(12) -0.0030(10)
C2 0.119(2) 0.0648(16) 0.0710(18) -0.0322(16) -0.0129(16) 0.0017(13)
C3 0.210(5) 0.119(3) 0.065(2) -0.084(3) -0.012(3) 0.002(2)
C4 0.269(8) 0.130(4) 0.082(3) -0.111(5) 0.069(4) -0.040(3)
C5 0.159(4) 0.091(3) 0.138(3) -0.045(2) 0.091(3) -0.044(3)
C6 0.090(2) 0.0641(15) 0.098(2) -0.0122(14) 0.0370(17) -0.0110(14)
C7 0.0571(12) 0.0524(12) 0.0635(14) -0.0051(10) 0.0047(11) -0.0061(10)
C8 0.0579(13) 0.0556(13) 0.0499(12) -0.0091(10) 0.0031(10) -0.0052(10)
C9 0.0503(12) 0.0688(14) 0.0501(12) -0.0107(11) 0.0028(10) 0.0029(10)
C10 0.0659(17) 0.105(2) 0.0820(18) -0.0120(16) -0.0122(14) -0.0117(16)
C11 0.0606(19) 0.146(3) 0.118(3) -0.018(2) -0.0249(17) 0.009(2)
C12 0.0507(16) 0.124(3) 0.128(3) 0.0081(18) 0.0072(17) 0.032(2)
C13 0.0639(17) 0.0863(19) 0.097(2) 0.0076(14) 0.0183(15) 0.0106(16)
C14 0.0507(13) 0.0715(15) 0.0654(14) -0.0034(11) 0.0071(10) -0.0002(12)
C15 0.0493(12) 0.0532(12) 0.0617(14) 0.0032(10) -0.0030(10) -0.0102(10)
C16 0.0564(13) 0.0573(13) 0.0693(16) -0.0006(11) -0.0041(11) -0.0107(11)
C17 0.0573(14) 0.0706(16) 0.104(2) -0.0080(12) -0.0128(14) -0.0130(15)
C18 0.0732(18) 0.0804(18) 0.102(2) 0.0057(15) -0.0364(16) -0.0224(16)
C19 0.0710(16) 0.0706(16) 0.0795(18) 0.0176(14) -0.0211(14) -0.0187(13)
C20 0.103(2) 0.102(2) 0.076(2) 0.030(2) -0.0342(18) -0.0223(17)
C21 0.128(3) 0.122(3) 0.0605(18) 0.041(2) -0.016(2) -0.0045(18)
C22 0.104(2) 0.102(2) 0.0623(17) 0.0224(18) 0.0041(16) 0.0032(15)
C23 0.0777(17) 0.0803(17) 0.0608(15) 0.0121(14) 0.0002(13) -0.0053(13)
C24 0.0617(14) 0.0614(13) 0.0594(14) 0.0156(12) -0.0084(11) -0.0092(11)

loop_
_atom_type_symbol
_atom_type_description
_atom_type_scat_dispersion_real
_atom_type_scat_dispersion_imag
_atom_type_scat_source
C C 0.0033 0.0016 'International Tables Vol C Tables 4.2.6.8 and 6.1.1.4'
H H 0.0000 0.0000 'International Tables Vol C Tables 4.2.6.8 and 6.1.1.4'
N N 0.0061 0.0033 'International Tables Vol C Tables 4.2.6.8 and 6.1.1.4'
O O 0.0106 0.0060 'International Tables Vol C Tables 4.2.6.8 and 6.1.1.4'
Cl Cl 0.1484 0.1585 'International Tables Vol C Tables 4.2.6.8 and 6.1.1.4'

loop_
_geom_angle_atom_site_label_1
_geom_angle_atom_site_label_2
_geom_angle_atom_site_label_3
_geom_angle
C16 O1 C7 116.25(17)
C7 N1 C8 110.97(16)
C7 N1 H1 112.4(17)
C8 N1 H1 108.3(17)
C2 C1 C6 116.5(2)
C2 C1 C7 120.3(2)
C6 C1 C7 123.2(2)
C3 C2 C1 122.3(4)
C3 C2 Cl1 117.6(3)
C1 C2 Cl1 120.1(2)
C4 C3 C2 119.1(5)
C4 C3 H3 120.5
C2 C3 H3 120.5
C3 C4 C5 121.2(4)
C3 C4 H4 119.4
C5 C4 H4 119.4
C4 C5 C6 119.2(5)
C4 C5 H5 120.4
C6 C5 H5 120.4
C5 C6 C1 121.8(4)
C5 C6 Cl2 117.1(3)
C1 C6 Cl2 121.1(2)
N1 C7 O1 114.88(18)
N1 C7 C1 111.32(17)
O1 C7 C1 108.22(17)
N1 C7 H7 107.4
O1 C7 H7 107.4
C1 C7 H7 107.4
N1 C8 C15 110.36(17)
N1 C8 C9 109.43(17)
C15 C8 C9 114.52(17)
N1 C8 H8 107.4
C15 C8 H8 107.4
C9 C8 H8 107.4
C14 C9 C10 118.1(2)
C14 C9 C8 123.17(19)
C10 C9 C8 118.7(2)
C11 C10 C9 120.7(3)
C11 C10 H10 119.7
C9 C10 H10 119.7
C12 C11 C10 120.1(3)
C12 C11 H11 119.9
C10 C11 H11 119.9
C11 C12 C13 120.2(3)
C11 C12 H12 119.9
C13 C12 H12 119.9
C12 C13 C14 119.2(3)
C12 C13 H13 120.4
C14 C13 H13 120.4
C13 C14 C9 121.7(2)
C13 C14 H14 119.2
C9 C14 H14 119.2
C16 C15 C24 119.1(2)
C16 C15 C8 118.7(2)
C24 C15 C8 122.2(2)
O1 C16 C15 123.9(2)
O1 C16 C17 114.9(2)
C15 C16 C17 121.2(2)
C18 C17 C16 120.1(3)
C18 C17 H17 120.0
C16 C17 H17 120.0
C17 C18 C19 121.2(2)
C17 C18 H18 119.4
C19 C18 H18 119.4
C18 C19 C20 122.2(3)
C18 C19 C24 118.8(2)
C20 C19 C24 119.1(3)
C21 C20 C19 121.5(3)
C21 C20 H20 119.2
C19 C20 H20 119.2
C20 C21 C22 119.9(3)
C20 C21 H21 120.1
C22 C21 H21 120.1
C23 C22 C21 120.5(3)
C23 C22 H22 119.7
C21 C22 H22 119.8
C22 C23 C24 121.3(3)
C22 C23 H23 119.3
C24 C23 H23 119.3
C23 C24 C19 117.7(2)
C23 C24 C15 122.6(2)
C19 C24 C15 119.7(2)

loop_
_geom_bond_atom_site_label_1
_geom_bond_atom_site_label_2
_geom_bond_distance
Cl1 C2 1.729(4)
Cl2 C6 1.728(3)
O1 C16 1.371(3)
O1 C7 1.454(3)
N1 C7 1.428(3)
N1 C8 1.476(3)
N1 H1 0.851(10)
C1 C2 1.382(4)
C1 C6 1.397(4)
C1 C7 1.500(3)
C2 C3 1.378(5)
C3 C4 1.363(7)
C3 H3 0.9300
C4 C5 1.366(7)
C4 H4 0.9300
C5 C6 1.377(5)
C5 H5 0.9300
C7 H7 0.9800
C8 C15 1.502(3)
C8 C9 1.520(3)
C8 H8 0.9800
C9 C14 1.381(3)
C9 C10 1.384(3)
C10 C11 1.382(5)
C10 H10 0.9300
C11 C12 1.371(5)
C11 H11 0.9300
C12 C13 1.376(4)
C12 H12 0.9300
C13 C14 1.379(3)
C13 H13 0.9300
C14 H14 0.9300
C15 C16 1.372(3)
C15 C24 1.426(3)
C16 C17 1.412(3)
C17 C18 1.357(4)
C17 H17 0.9300
C18 C19 1.410(4)
C18 H18 0.9300
C19 C20 1.411(4)
C19 C24 1.418(3)
C20 C21 1.347(5)
C20 H20 0.9300
C21 C22 1.396(5)
C21 H21 0.9300
C22 C23 1.363(4)
C22 H22 0.9300
C23 C24 1.411(4)
C23 H23 0.9300

loop_
_geom_hbond_atom_site_label_D
_geom_hbond_atom_site_label_H
_geom_hbond_atom_site_label_A
_geom_hbond_distance_DH
_geom_hbond_distance_HA
_geom_hbond_distance_DA
_geom_hbond_angle_DHA
N1 H1 Cl2 0.851(10) 2.88(2) 3.406(2) 121.6(19)
